data_4129694
loop_
_publ_author_name
'Yao, Chuanhao'
'Lin, Yue-jian'
'Yuan, Jinyun'
'Liao, Lingwen'
'Zhu, Min'
'Weng, Lin-hong'
'Yang, Jinlong'
'Wu, Zhikun'

_publ_section_title
;
 Mono-cadmium vs Mono-mercury Doping of Au25 Nanoclusters.
;
_journal_issue 49
_journal_name_full 'Journal of the American Chemical Society'
_journal_page_first 15350
_journal_page_last 15353
_journal_paper_doi 10.1021/jacs.5b09627
_journal_volume 137
_journal_year 2015
_chemical_formula_sum 'C158 H178 Au24 Cd S18'
_chemical_formula_weight 7493.67
_space_group_crystal_system triclinic
_space_group_IT_number 2
_space_group_name_Hall '-P 1'
_space_group_name_H-M_alt 'P -1'
_atom_sites_solution_hydrogens geom
_audit_creation_method SHELXL-2013
_cell_angle_alpha 64.9550(10)
_cell_angle_beta 64.749(2)
_cell_angle_gamma 80.851(2)
_cell_formula_units_Z 1
_cell_length_a 16.1261(15)
_cell_length_b 17.8530(16)
_cell_length_c 18.2352(16)
_cell_measurement_reflns_used 5787
_cell_measurement_temperature 258(2)
_cell_measurement_theta_max 26.04
_cell_measurement_theta_min 2.26
_cell_volume 4300.3(7)
_computing_cell_refinement 'Bruker SAINT'
_computing_data_collection 'Bruker APEX2'
_computing_data_reduction 'Bruker SAINT'
_computing_molecular_graphics 'Bruker SHELXTL'
_computing_publication_material 'Bruker SHELXTL'
_computing_structure_refinement 'SHELXL-2013 (Sheldrick, 2013)'
_computing_structure_solution 'SHELXS-97 (Sheldrick, 2008)'
_diffrn_ambient_temperature 258(2)
_diffrn_measured_fraction_theta_full 0.983
_diffrn_measured_fraction_theta_max 0.984
_diffrn_measurement_device_type 'Bruker APEX-II CCD'
_diffrn_measurement_method '\f and \w scans'
_diffrn_radiation_type MoK\a
_diffrn_radiation_wavelength 0.71073
_diffrn_reflns_av_R_equivalents 0.0508
_diffrn_reflns_av_unetI/netI 0.1009
_diffrn_reflns_Laue_measured_fraction_full 0.983
_diffrn_reflns_Laue_measured_fraction_max 0.984
_diffrn_reflns_limit_h_max 19
_diffrn_reflns_limit_h_min -19
_diffrn_reflns_limit_k_max 22
_diffrn_reflns_limit_k_min -21
_diffrn_reflns_limit_l_max 22
_diffrn_reflns_limit_l_min -22
_diffrn_reflns_number 22645
_diffrn_reflns_point_group_measured_fraction_full 0.983
_diffrn_reflns_point_group_measured_fraction_max 0.984
_diffrn_reflns_theta_full 25.242
_diffrn_reflns_theta_max 26.000
_diffrn_reflns_theta_min 1.259
_exptl_absorpt_coefficient_mu 20.759
_exptl_absorpt_correction_T_max 0.746
_exptl_absorpt_correction_T_min 0.303
_exptl_absorpt_correction_type multi-scan
_exptl_absorpt_process_details sadabs
_exptl_crystal_colour black
_exptl_crystal_density_diffrn 2.894
_exptl_crystal_description sheet
_exptl_crystal_F_000 3358
_exptl_crystal_size_max 0.190
_exptl_crystal_size_mid 0.110
_exptl_crystal_size_min 0.020
_refine_diff_density_max 3.816
_refine_diff_density_min -7.106
_refine_diff_density_rms 1.063
_refine_ls_extinction_method none
_refine_ls_goodness_of_fit_ref 1.032
_refine_ls_hydrogen_treatment constr
_refine_ls_matrix_type full
_refine_ls_number_parameters 859
_refine_ls_number_reflns 16626
_refine_ls_number_restraints 439
_refine_ls_restrained_S_all 1.027
_refine_ls_R_factor_all 0.1070
_refine_ls_R_factor_gt 0.0643
_refine_ls_shift/su_max 0.012
_refine_ls_shift/su_mean 0.000
_refine_ls_structure_factor_coef Fsqd
_refine_ls_weighting_details
; 
 w=1/[\s^2^(Fo^2^)+(0.1660P)^2^] 
 where P=(Fo^2^+2Fc^2^)/3 
;
_refine_ls_weighting_scheme calc
_refine_ls_wR_factor_gt 0.1712
_refine_ls_wR_factor_ref 0.2521
_reflns_Friedel_coverage 0.000
_reflns_number_gt 11356
_reflns_number_total 16626
_reflns_threshold_expression 'I > 2\s(I)'
_cod_data_source_file ja5b09627_si_002.cif
_cod_data_source_block mo_50513b
_cod_database_code 4129694
_shelx_space_group_comment
; 
The symmetry employed for this shelxl refinement is uniquely defined 
by the following loop, which should always be used as a source of 
symmetry information in preference to the above space-group names. 
They are only intended as comments. 
;
_shelx_estimated_absorpt_t_min 0.110
_shelx_estimated_absorpt_t_max 0.682
_shelxl_version_number 2013-2

loop_
_space_group_symop_operation_xyz
'x, y, z'
'-x, -y, -z'

loop_
_atom_site_label
_atom_site_type_symbol
_atom_site_fract_x
_atom_site_fract_y
_atom_site_fract_z
_atom_site_U_iso_or_equiv
_atom_site_adp_type
_atom_site_occupancy
_atom_site_site_symmetry_order
_atom_site_calc_flag
_atom_site_refinement_flags_posn
_atom_site_refinement_flags_adp
_atom_site_refinement_flags_occupancy
_atom_site_disorder_assembly
_atom_site_disorder_group
Au1 Au 0.0000 0.0000 1.0000 0.0216(3) Uani 1 2 d S . P . .
Au2 Au -0.05385(6) 0.13108(5) 1.05484(6) 0.0295(2) Uani 0.9167 1 d . . P A 1
Au3 Au 0.11430(6) 0.04312(6) 1.05595(7) 0.0313(2) Uani 0.9167 1 d . . P A 1
Au4 Au 0.18860(6) -0.01116(6) 0.91769(6) 0.0307(2) Uani 0.9167 1 d . . P A 1
Au5 Au 0.07180(6) 0.03326(6) 0.81969(6) 0.0310(2) Uani 0.9167 1 d . . P A 1
Au6 Au -0.07938(6) 0.13093(6) 0.90233(7) 0.0308(2) Uani 0.9167 1 d . . P A 1
Au7 Au 0.10004(6) 0.14819(6) 0.88395(6) 0.0312(2) Uani 0.9167 1 d . . P A 1
Cd2 Cd -0.05385(6) 0.13108(5) 1.05484(6) 0.0295(2) Uani 0.0833 1 d . . P A 2
Cd3 Cd 0.11430(6) 0.04312(6) 1.05595(7) 0.0313(2) Uani 0.0833 1 d . . P A 2
Cd4 Cd 0.18860(6) -0.01116(6) 0.91769(6) 0.0307(2) Uani 0.0833 1 d . . P A 2
Cd5 Cd 0.07180(6) 0.03326(6) 0.81969(6) 0.0310(2) Uani 0.0833 1 d . . P A 2
Cd6 Cd -0.07938(6) 0.13093(6) 0.90233(7) 0.0308(2) Uani 0.0833 1 d . . P A 2
Cd7 Cd 0.10004(6) 0.14819(6) 0.88395(6) 0.0312(2) Uani 0.0833 1 d . . P A 2
Au8 Au -0.02125(7) 0.30274(6) 0.88011(7) 0.0371(3) Uani 1 1 d . . . . .
Au9 Au -0.01846(6) 0.10058(6) 1.22036(7) 0.0351(2) Uani 1 1 d . . . . .
Au10 Au 0.28459(6) -0.07277(6) 1.04903(7) 0.0360(2) Uani 1 1 d . . . . .
Au11 Au 0.23846(6) -0.08214(6) 0.77030(7) 0.0383(3) Uani 1 1 d . . . . .
Au12 Au 0.06341(7) 0.22604(6) 0.70918(7) 0.0375(3) Uani 1 1 d . . . . .
Au13 Au 0.29540(6) 0.13917(6) 0.90085(7) 0.0344(2) Uani 1 1 d . . . . .
S1 S -0.0901(4) 0.2722(4) 1.0289(5) 0.0369(14) Uani 1 1 d . . . . .
C1A C -0.016(2) 0.318(2) 1.058(2) 0.062(8) Uani 1 1 d . U . . .
H1A1 H -0.0304 0.3755 1.0457 0.074 Uiso 1 1 calc R U . . .
H1A2 H -0.0313 0.2896 1.1210 0.074 Uiso 1 1 calc R U . . .
C2A C 0.0805(19) 0.3130(18) 1.013(2) 0.061(8) Uani 1 1 d D U . . .
H2A1 H 0.0979 0.3341 0.9497 0.073 Uiso 1 1 calc R U . . .
H2A2 H 0.1000 0.2564 1.0332 0.073 Uiso 1 1 calc R U . . .
C3A C 0.1222(19) 0.3655(18) 1.035(2) 0.054(8) Uani 1 1 d D U . . .
C4A C 0.165(2) 0.327(2) 1.093(2) 0.063(8) Uani 1 1 d D U . . .
H4A H 0.1823 0.2723 1.1016 0.076 Uiso 1 1 calc R U . . .
C5A C 0.184(2) 0.362(3) 1.139(3) 0.079(10) Uani 1 1 d D U . . .
H5A H 0.1909 0.3347 1.1923 0.095 Uiso 1 1 calc R U . . .
C6A C 0.192(3) 0.444(2) 1.088(2) 0.098(13) Uani 1 1 d D U . . .
H6A H 0.2071 0.4735 1.1122 0.118 Uiso 1 1 calc R U . . .
C7A C 0.183(2) 0.497(2) 1.010(2) 0.066(9) Uani 1 1 d D U . . .
H7A H 0.2034 0.5523 0.9765 0.080 Uiso 1 1 calc R U . . .
C8A C 0.137(2) 0.452(2) 0.992(2) 0.063(9) Uani 1 1 d . . . . .
H8A H 0.1139 0.4812 0.9493 0.075 Uiso 1 1 calc R U . . .
S2 S 0.1379(5) 0.0862(4) 1.1525(5) 0.0415(15) Uani 1 1 d D U . . .
C1B C 0.156(2) -0.0119(13) 1.2338(17) 0.056(6) Uani 1 1 d D U . . .
H1B1 H 0.0990 -0.0441 1.2688 0.068 Uiso 1 1 calc R U . . .
H1B2 H 0.2009 -0.0430 1.2028 0.068 Uiso 1 1 calc R U . . .
C2B C 0.189(2) -0.001(2) 1.296(2) 0.089(8) Uani 1 1 d D U . . .
H2B1 H 0.1975 -0.0548 1.3379 0.107 Uiso 1 1 calc R U . . .
H2B2 H 0.2482 0.0286 1.2625 0.107 Uiso 1 1 calc R U . . .
C3B C 0.1212(19) 0.0461(18) 1.3457(15) 0.125(10) Uani 1 1 d DG U . . .
C4B C 0.032(2) 0.013(2) 1.398(2) 0.158(14) Uani 1 1 d DG U . . .
H4B H 0.0169 -0.0363 1.4014 0.189 Uiso 1 1 calc R U . . .
C5B C -0.0335(19) 0.055(3) 1.445(2) 0.176(16) Uani 1 1 d G U . . .
H5B H -0.0930 0.0333 1.4799 0.211 Uiso 1 1 calc R U . . .
C6B C -0.011(3) 0.130(3) 1.440(2) 0.200(17) Uani 1 1 d G U . . .
H6B H -0.0546 0.1575 1.4714 0.240 Uiso 1 1 calc R U . . .
C7B C 0.078(3) 0.162(2) 1.388(3) 0.157(14) Uani 1 1 d G U . . .
H7B H 0.0937 0.2120 1.3843 0.188 Uiso 1 1 calc R U . . .
C8B C 0.144(2) 0.121(2) 1.341(2) 0.152(14) Uani 1 1 d DG U . . .
H8B H 0.2037 0.1424 1.3057 0.182 Uiso 1 1 calc R U . . .
S3 S 0.3227(4) -0.0648(4) 0.8368(5) 0.0414(15) Uani 1 1 d . . . . .
C1C C 0.4044(15) 0.0196(17) 0.7514(18) 0.041(6) Uani 1 1 d . U . . .
H1C1 H 0.4083 0.0289 0.6936 0.049 Uiso 1 1 calc R U . . .
H1C2 H 0.3847 0.0701 0.7611 0.049 Uiso 1 1 calc R U . . .
C2C C 0.4995(16) -0.0046(17) 0.7560(17) 0.038(6) Uani 1 1 d . U . . .
H2C1 H 0.4953 -0.0120 0.8134 0.046 Uiso 1 1 calc R U . . .
H2C2 H 0.5169 -0.0568 0.7497 0.046 Uiso 1 1 calc R U . . .
C3C C 0.571(3) 0.059(2) 0.686(3) 0.084(11) Uani 1 1 d . U . . .
C4C C 0.583(3) 0.122(2) 0.705(3) 0.081(11) Uani 1 1 d . U . . .
H4C H 0.5410 0.1253 0.7582 0.097 Uiso 1 1 calc R U . . .
C5C C 0.652(2) 0.181(2) 0.653(2) 0.078(10) Uani 1 1 d D U . . .
H5C H 0.6635 0.2147 0.6741 0.094 Uiso 1 1 calc R U . . .
C6C C 0.704(2) 0.189(2) 0.566(2) 0.083(11) Uani 1 1 d D U . . .
H6C H 0.7476 0.2314 0.5259 0.099 Uiso 1 1 calc R U . . .
C7C C 0.687(2) 0.128(2) 0.544(3) 0.077(10) Uani 1 1 d D U . . .
H7C H 0.7177 0.1331 0.4858 0.092 Uiso 1 1 calc R U . . .
C8C C 0.628(3) 0.063(2) 0.602(3) 0.079(11) Uani 1 1 d . . . . .
H8C H 0.6258 0.0212 0.5861 0.095 Uiso 1 1 calc R U . . .
S4 S 0.0848(6) 0.1133(4) 0.6730(5) 0.0540(19) Uani 1 1 d D U . . .
C1D C 0.1877(15) 0.113(3) 0.582(2) 0.112(11) Uani 1 1 d D U . . .
H1D1 H 0.1995 0.0559 0.5881 0.134 Uiso 1 1 calc R U . . .
H1D2 H 0.1773 0.1427 0.5285 0.134 Uiso 1 1 calc R U . . .
C2D C 0.2731(17) 0.149(3) 0.570(2) 0.114(10) Uani 1 1 d D U . . .
H2D1 H 0.2871 0.1187 0.6221 0.136 Uiso 1 1 calc R U . . .
H2D2 H 0.2644 0.2063 0.5626 0.136 Uiso 1 1 calc R U . . .
C3D C 0.3510(16) 0.142(2) 0.4892(18) 0.154(11) Uani 1 1 d DG U . . .
C4D C 0.356(2) 0.190(2) 0.404(2) 0.149(12) Uani 1 1 d DG U . . .
H4D H 0.3051 0.2190 0.3961 0.178 Uiso 1 1 calc R U . . .
C5D C 0.436(3) 0.194(2) 0.3315(17) 0.142(12) Uani 1 1 d G U . . .
H5D H 0.4396 0.2255 0.2746 0.170 Uiso 1 1 calc R U . . .
C6D C 0.5120(19) 0.150(2) 0.344(2) 0.131(12) Uani 1 1 d G U . . .
H6D H 0.5659 0.1524 0.2950 0.157 Uiso 1 1 calc R U . . .
C7D C 0.5072(17) 0.102(2) 0.429(2) 0.130(12) Uani 1 1 d G U . . .
H7D H 0.5579 0.0727 0.4367 0.157 Uiso 1 1 calc R U . . .
C8D C 0.427(2) 0.098(2) 0.5014(19) 0.141(12) Uani 1 1 d DG U . . .
H8D H 0.4234 0.0662 0.5582 0.169 Uiso 1 1 calc R U . . .
S5 S 0.2055(4) -0.1983(4) 1.1345(5) 0.0445(17) Uani 1 1 d . . . . .
C1E C 0.2500(18) -0.257(2) 1.065(3) 0.083(11) Uani 1 1 d D U . . .
H1E1 H 0.2242 -0.3126 1.1007 0.100 Uiso 1 1 calc R U . . .
H1E2 H 0.2279 -0.2322 1.0184 0.100 Uiso 1 1 calc R U . . .
C2E C 0.3515(18) -0.262(2) 1.024(2) 0.072(9) Uani 1 1 d D U . . .
H2E1 H 0.3782 -0.2064 0.9893 0.086 Uiso 1 1 calc R U . . .
H2E2 H 0.3741 -0.2885 1.0704 0.086 Uiso 1 1 calc R U . . .
C3E C 0.382(2) -0.308(2) 0.967(2) 0.072(10) Uani 1 1 d D U . . .
C4E C 0.457(4) -0.344(3) 0.965(4) 0.133(19) Uani 1 1 d D U . . .
H4E H 0.4821 -0.3340 0.9978 0.159 Uiso 1 1 calc R U . . .
C5E C 0.509(3) -0.398(3) 0.924(3) 0.115(16) Uani 1 1 d D U . . .
H5E H 0.5651 -0.4202 0.9247 0.138 Uiso 1 1 calc R U . . .
C6E C 0.460(3) -0.409(3) 0.883(3) 0.112(16) Uani 1 1 d D U . . .
H6E H 0.4774 -0.4550 0.8676 0.135 Uiso 1 1 calc R U . . .
C7E C 0.390(4) -0.365(4) 0.860(5) 0.18(3) Uani 1 1 d D U . . .
H7E H 0.3740 -0.3622 0.8158 0.216 Uiso 1 1 calc R U . . .
C8E C 0.347(2) -0.323(2) 0.918(2) 0.077(10) Uani 1 1 d D U . . .
H8E H 0.2880 -0.3040 0.9235 0.092 Uiso 1 1 calc R U . . .
S6 S 0.2211(4) 0.2445(4) 0.8270(4) 0.0349(13) Uani 1 1 d . . . . .
C1F C 0.288(2) 0.2616(17) 0.711(2) 0.057(8) Uani 1 1 d . . . . .
H1F1 H 0.3001 0.2087 0.7053 0.068 Uiso 1 1 calc R U . . .
H1F2 H 0.2532 0.2939 0.6762 0.068 Uiso 1 1 calc R U . . .
C2F C 0.3753(19) 0.304(2) 0.6748(13) 0.081(13) Uani 1 1 d D . . . .
H2F1 H 0.4165 0.2677 0.6995 0.098 Uiso 1 1 calc R U . . .
H2F2 H 0.3655 0.3520 0.6899 0.098 Uiso 1 1 calc R U . . .
C3F C 0.4172(16) 0.3323(14) 0.5744(11) 0.082(12) Uani 1 1 d DG . . . .
C4F C 0.4170(15) 0.4145(13) 0.5182(14) 0.064(9) Uani 1 1 d G U . . .
H4F H 0.3860 0.4533 0.5415 0.077 Uiso 1 1 calc R U . . .
C5F C 0.4630(16) 0.4388(13) 0.4273(13) 0.084(11) Uani 1 1 d G U . . .
H5F H 0.4628 0.4938 0.3897 0.100 Uiso 1 1 calc R U . . .
C6F C 0.5092(16) 0.3809(18) 0.3925(12) 0.075(10) Uani 1 1 d G U . . .
H6F H 0.5400 0.3972 0.3317 0.089 Uiso 1 1 calc R U . . .
C7F C 0.5094(18) 0.2987(16) 0.4487(18) 0.134(17) Uani 1 1 d G U . . .
H7F H 0.5403 0.2600 0.4255 0.161 Uiso 1 1 calc R U . . .
C8F C 0.4634(19) 0.2744(12) 0.5396(16) 0.105(17) Uani 1 1 d G . . . .
H8F H 0.4636 0.2194 0.5772 0.126 Uiso 1 1 calc R U . . .
S7 S 0.0446(5) 0.3467(4) 0.7290(5) 0.0422(15) Uani 1 1 d . . . . .
C1G C -0.049(3) 0.4005(19) 0.6871(18) 0.065(10) Uani 1 1 d . . . . .
H1G1 H -0.0253 0.4206 0.6232 0.079 Uiso 1 1 calc R U . . .
H1G2 H -0.1005 0.3625 0.7126 0.079 Uiso 1 1 calc R U . . .
C2G C -0.080(2) 0.4728(18) 0.717(2) 0.056(8) Uani 1 1 d D . . . .
H2G1 H -0.1113 0.4523 0.7805 0.068 Uiso 1 1 calc R U . . .
H2G2 H -0.0273 0.5066 0.6979 0.068 Uiso 1 1 calc R U . . .
C3G C -0.1440(18) 0.523(2) 0.673(2) 0.077(10) Uani 1 1 d D U . . .
C4G C -0.2389(17) 0.512(2) 0.721(2) 0.067(9) Uani 1 1 d D U . . .
H4G H -0.2620 0.4736 0.7794 0.081 Uiso 1 1 calc R U . . .
C5G C -0.303(3) 0.562(3) 0.681(3) 0.090(12) Uani 1 1 d D U . . .
H5G H -0.3663 0.5575 0.7152 0.108 Uiso 1 1 calc R U . . .
C6G C -0.267(3) 0.615(3) 0.591(3) 0.089(12) Uani 1 1 d D U . . .
H6G H -0.3044 0.6484 0.5632 0.107 Uiso 1 1 calc R U . . .
C7G C -0.179(3) 0.615(2) 0.551(3) 0.082(11) Uani 1 1 d D U . . .
H7G H -0.1552 0.6491 0.4905 0.098 Uiso 1 1 calc R U . . .
C8G C -0.116(3) 0.571(3) 0.585(3) 0.102(14) Uani 1 1 d D U . . .
H8G H -0.0540 0.5752 0.5481 0.122 Uiso 1 1 calc R U . . .
S8 S -0.1721(4) 0.1096(4) 1.3045(4) 0.0362(14) Uani 1 1 d . . . . .
C1H C -0.1949(17) 0.2177(16) 1.280(2) 0.056(8) Uani 1 1 d D . . . .
H1H1 H -0.1826 0.2464 1.2179 0.067 Uiso 1 1 calc R U . . .
H1H2 H -0.2595 0.2235 1.3134 0.067 Uiso 1 1 calc R U . . .
C2H C -0.1374(14) 0.2595(16) 1.302(2) 0.041(7) Uani 1 1 d D . . . .
H2H1 H -0.1514 0.2319 1.3652 0.049 Uiso 1 1 calc R U . . .
H2H2 H -0.0730 0.2518 1.2710 0.049 Uiso 1 1 calc R U . . .
C3H C -0.152(2) 0.345(2) 1.281(3) 0.064(10) Uani 1 1 d . . . . .
C4H C -0.0733(18) 0.4036(15) 1.2289(17) 0.042(6) Uani 1 1 d . . . . .
H4H H -0.0135 0.3851 1.2119 0.050 Uiso 1 1 calc R U . . .
C5H C -0.091(3) 0.488(2) 1.205(3) 0.095(16) Uani 1 1 d D . . . .
H5H H -0.0428 0.5255 1.1617 0.115 Uiso 1 1 calc R U . . .
C6H C -0.175(3) 0.5187(19) 1.243(2) 0.077(12) Uani 1 1 d D . . . .
H6H H -0.1820 0.5742 1.2346 0.092 Uiso 1 1 calc R U . . .
C7H C -0.244(2) 0.4644(19) 1.293(3) 0.080(13) Uani 1 1 d D . . . .
H7H H -0.3026 0.4834 1.3174 0.096 Uiso 1 1 calc R U . . .
C8H C -0.2340(19) 0.3790(17) 1.312(2) 0.065(9) Uani 1 1 d D . . . .
H8H H -0.2862 0.3446 1.3469 0.077 Uiso 1 1 calc R U . . .
S9 S 0.3812(4) 0.0422(4) 0.9678(5) 0.0384(14) Uani 1 1 d . . . . .
C1I C 0.3915(15) 0.0765(16) 1.047(2) 0.054(8) Uani 1 1 d D . . . .
H1I1 H 0.3341 0.0999 1.0744 0.065 Uiso 1 1 calc R U . . .
H1I2 H 0.4029 0.0290 1.0932 0.065 Uiso 1 1 calc R U . . .
C2I C 0.4674(18) 0.1395(18) 1.002(2) 0.064(9) Uani 1 1 d D . . . .
H2I1 H 0.5229 0.1184 0.9683 0.077 Uiso 1 1 calc R U . . .
H2I2 H 0.4785 0.1470 1.0468 0.077 Uiso 1 1 calc R U . . .
C3I C 0.4477(17) 0.2256(18) 0.939(2) 0.046(7) Uani 1 1 d . . . . .
C4I C 0.3792(19) 0.2723(17) 0.965(2) 0.051(7) Uani 1 1 d . . . . .
H4I H 0.3384 0.2548 1.0236 0.061 Uiso 1 1 calc R U . . .
C5I C 0.369(3) 0.348(2) 0.903(3) 0.093(14) Uani 1 1 d . . . . .
H5I H 0.3161 0.3780 0.9164 0.112 Uiso 1 1 calc R U . . .
C6I C 0.442(2) 0.3769(17) 0.818(3) 0.070(12) Uani 1 1 d D . . . .
H6I H 0.4387 0.4300 0.7776 0.084 Uiso 1 1 calc R U . . .
C7I C 0.518(3) 0.330(2) 0.792(2) 0.096(14) Uani 1 1 d D . . . .
H7I H 0.5631 0.3485 0.7343 0.115 Uiso 1 1 calc R U . . .
C8I C 0.522(2) 0.254(2) 0.856(2) 0.068(9) Uani 1 1 d D . . . .
H8I H 0.5732 0.2212 0.8452 0.082 Uiso 1 1 calc R U . . .
C2 C 0.8075(17) 0.3756(17) 0.541(2) 0.114(16) Uani 1 1 d DG U . . .
C3 C 0.8742(19) 0.3757(16) 0.4610(16) 0.068(9) Uani 1 1 d G U . . .
H3 H 0.8712 0.4127 0.4079 0.081 Uiso 1 1 calc R U . . .
C4 C 0.9455(18) 0.320(2) 0.4607(18) 0.133(19) Uani 1 1 d G U . . .
H4 H 0.9901 0.3205 0.4074 0.159 Uiso 1 1 calc R U . . .
C5 C 0.9500(18) 0.2651(19) 0.540(2) 0.14(2) Uani 1 1 d G U . . .
H5 H 0.9977 0.2281 0.5398 0.171 Uiso 1 1 calc R U . . .
C6 C 0.883(2) 0.2650(18) 0.6197(18) 0.093(12) Uani 1 1 d G U . . .
H6 H 0.8864 0.2279 0.6728 0.111 Uiso 1 1 calc R U . . .
C7 C 0.8121(18) 0.320(2) 0.6200(16) 0.104(14) Uani 1 1 d G U . . .
H7 H 0.7674 0.3202 0.6733 0.125 Uiso 1 1 calc R U . . .
C1 C 0.749(4) 0.451(3) 0.536(5) 0.21(3) Uani 1 1 d D U . . .
H1A H 0.7055 0.4439 0.5940 0.310 Uiso 1 1 calc R U . . .
H1B H 0.7170 0.4569 0.4996 0.310 Uiso 1 1 calc R U . . .
H1C H 0.7873 0.4987 0.5101 0.310 Uiso 1 1 calc R U . . .

loop_
_atom_site_aniso_label
_atom_site_aniso_U_11
_atom_site_aniso_U_22
_atom_site_aniso_U_33
_atom_site_aniso_U_23
_atom_site_aniso_U_13
_atom_site_aniso_U_12
Au1 0.0202(5) 0.0186(5) 0.0250(6) -0.0093(5) -0.0072(5) -0.0004(4)
Au2 0.0320(5) 0.0232(5) 0.0346(5) -0.0140(4) -0.0121(4) 0.0014(4)
Au3 0.0304(5) 0.0334(5) 0.0368(6) -0.0180(4) -0.0152(4) 0.0006(4)
Au4 0.0217(4) 0.0343(5) 0.0338(6) -0.0168(4) -0.0061(4) 0.0010(4)
Au5 0.0371(5) 0.0273(5) 0.0264(5) -0.0102(4) -0.0103(4) -0.0023(4)
Au6 0.0302(5) 0.0254(5) 0.0376(6) -0.0095(4) -0.0175(4) 0.0013(4)
Au7 0.0290(5) 0.0241(5) 0.0338(6) -0.0068(4) -0.0089(4) -0.0065(4)
Cd2 0.0320(5) 0.0232(5) 0.0346(5) -0.0140(4) -0.0121(4) 0.0014(4)
Cd3 0.0304(5) 0.0334(5) 0.0368(6) -0.0180(4) -0.0152(4) 0.0006(4)
Cd4 0.0217(4) 0.0343(5) 0.0338(6) -0.0168(4) -0.0061(4) 0.0010(4)
Cd5 0.0371(5) 0.0273(5) 0.0264(5) -0.0102(4) -0.0103(4) -0.0023(4)
Cd6 0.0302(5) 0.0254(5) 0.0376(6) -0.0095(4) -0.0175(4) 0.0013(4)
Cd7 0.0290(5) 0.0241(5) 0.0338(6) -0.0068(4) -0.0089(4) -0.0065(4)
Au8 0.0476(6) 0.0240(5) 0.0438(6) -0.0113(4) -0.0233(5) -0.0010(4)
Au9 0.0368(5) 0.0337(5) 0.0406(6) -0.0217(4) -0.0149(4) 0.0036(4)
Au10 0.0307(5) 0.0330(5) 0.0475(6) -0.0178(5) -0.0174(4) 0.0029(4)
Au11 0.0328(5) 0.0347(5) 0.0477(6) -0.0249(5) -0.0060(4) -0.0047(4)
Au12 0.0397(5) 0.0309(5) 0.0382(6) -0.0104(4) -0.0155(4) 0.0005(4)
Au13 0.0299(5) 0.0330(5) 0.0423(6) -0.0161(4) -0.0137(4) -0.0031(4)
S1 0.039(3) 0.031(3) 0.051(4) -0.025(3) -0.019(3) 0.003(3)
C1A 0.063(15) 0.050(14) 0.086(17) -0.049(13) -0.021(12) 0.005(11)
C2A 0.065(15) 0.056(14) 0.044(14) -0.023(12) -0.009(11) 0.016(12)
C3A 0.052(14) 0.054(14) 0.050(14) -0.036(12) 0.004(11) -0.013(11)
C4A 0.054(14) 0.056(15) 0.089(18) -0.035(13) -0.031(13) -0.001(11)
C5A 0.071(16) 0.104(19) 0.102(19) -0.055(15) -0.057(14) 0.004(13)
C6A 0.12(2) 0.10(2) 0.10(2) -0.072(17) -0.025(15) -0.014(15)
C7A 0.060(15) 0.066(16) 0.079(17) -0.033(13) -0.018(13) -0.027(12)
C8A 0.047(17) 0.08(2) 0.07(2) -0.049(19) -0.002(15) -0.024(16)
S2 0.044(4) 0.045(4) 0.049(4) -0.029(3) -0.020(3) 0.002(3)
C1B 0.043(10) 0.076(11) 0.069(11) -0.037(9) -0.034(8) 0.010(9)
C2B 0.073(12) 0.119(14) 0.105(13) -0.036(10) -0.067(10) -0.011(10)
C3B 0.097(14) 0.154(16) 0.136(15) -0.037(12) -0.074(12) -0.003(12)
C4B 0.12(2) 0.17(2) 0.16(2) -0.042(19) -0.062(18) 0.006(19)
C5B 0.15(2) 0.19(3) 0.17(2) -0.05(2) -0.06(2) -0.01(2)
C6B 0.17(2) 0.19(3) 0.19(2) -0.05(2) -0.05(2) -0.01(2)
C7B 0.12(2) 0.19(2) 0.17(2) -0.05(2) -0.081(19) -0.02(2)
C8B 0.105(19) 0.18(2) 0.16(2) -0.034(19) -0.073(17) -0.002(18)
S3 0.031(3) 0.043(4) 0.041(4) -0.021(3) -0.002(3) -0.001(3)
C1C 0.016(9) 0.058(13) 0.052(13) -0.025(11) -0.015(9) 0.003(9)
C2C 0.029(9) 0.051(10) 0.045(10) -0.018(7) -0.020(7) -0.012(7)
C3C 0.092(19) 0.067(17) 0.069(18) -0.027(14) -0.010(14) 0.000(14)
C4C 0.095(19) 0.087(18) 0.074(18) -0.049(15) -0.019(14) -0.025(14)
C5C 0.059(15) 0.091(18) 0.100(19) -0.051(15) -0.024(13) -0.027(13)
C6C 0.076(17) 0.072(17) 0.10(2) -0.036(15) -0.031(14) -0.023(13)
C7C 0.042(14) 0.106(19) 0.094(18) -0.047(14) -0.034(13) 0.010(13)
C8C 0.08(3) 0.06(2) 0.08(3) -0.03(2) 0.00(2) -0.005(19)
S4 0.088(6) 0.038(4) 0.026(4) -0.009(3) -0.019(4) 0.011(4)
C1D 0.102(15) 0.087(14) 0.086(14) -0.009(13) -0.018(13) 0.028(13)
C2D 0.123(14) 0.104(14) 0.115(14) -0.051(11) -0.042(11) 0.007(12)
C3D 0.150(14) 0.130(13) 0.149(14) -0.048(11) -0.039(11) 0.004(11)
C4D 0.147(15) 0.132(15) 0.148(15) -0.057(12) -0.042(12) 0.008(13)
C5D 0.148(16) 0.123(15) 0.144(16) -0.064(12) -0.039(12) 0.003(13)
C6D 0.134(16) 0.115(15) 0.141(15) -0.066(12) -0.039(12) 0.007(12)
C7D 0.128(15) 0.123(15) 0.141(15) -0.068(12) -0.041(12) 0.008(12)
C8D 0.134(15) 0.131(15) 0.149(15) -0.060(12) -0.044(12) 0.004(12)
S5 0.031(3) 0.033(3) 0.067(5) -0.013(3) -0.026(3) 0.004(3)
C1E 0.071(17) 0.054(15) 0.104(19) -0.043(14) -0.007(13) 0.008(13)
C2E 0.051(14) 0.073(16) 0.098(18) -0.046(14) -0.023(13) 0.003(12)
C3E 0.076(17) 0.078(17) 0.083(18) -0.039(14) -0.037(14) -0.016(13)
C4E 0.13(3) 0.13(3) 0.13(3) -0.050(18) -0.054(18) 0.007(18)
C5E 0.10(2) 0.11(2) 0.13(2) -0.044(17) -0.049(17) 0.016(17)
C6E 0.12(2) 0.09(2) 0.12(2) -0.057(17) -0.026(16) -0.003(16)
C7E 0.19(3) 0.17(3) 0.18(3) -0.08(2) -0.05(2) -0.002(19)
C8E 0.059(15) 0.083(18) 0.082(18) -0.038(14) -0.024(13) 0.022(14)
S6 0.033(3) 0.028(3) 0.035(3) -0.010(3) -0.004(3) -0.008(2)
C1F 0.054(18) 0.036(15) 0.051(19) -0.021(14) 0.010(14) -0.004(13)
C2F 0.032(15) 0.09(3) 0.041(19) 0.029(18) 0.009(13) -0.013(16)
C3F 0.10(3) 0.05(2) 0.08(3) -0.02(2) -0.02(2) -0.03(2)
C4F 0.042(13) 0.078(17) 0.048(15) -0.015(12) -0.004(11) -0.001(12)
C5F 0.077(17) 0.091(19) 0.082(19) -0.022(14) -0.034(14) -0.028(14)
C6F 0.044(14) 0.090(17) 0.066(17) -0.020(13) -0.014(12) 0.005(13)
C7F 0.14(2) 0.105(19) 0.12(2) -0.055(15) -0.026(17) 0.028(18)
C8F 0.09(3) 0.16(5) 0.13(4) -0.11(4) -0.07(3) 0.07(3)
S7 0.047(4) 0.032(3) 0.046(4) -0.010(3) -0.021(3) -0.003(3)
C1G 0.11(3) 0.049(18) 0.014(14) 0.004(12) -0.014(16) -0.030(18)
C2G 0.061(19) 0.046(17) 0.07(2) -0.035(16) -0.033(17) 0.019(14)
C3G 0.080(17) 0.087(18) 0.051(15) -0.026(13) -0.024(13) 0.022(14)
C4G 0.035(12) 0.087(17) 0.083(17) -0.035(13) -0.025(12) 0.003(12)
C5G 0.070(17) 0.11(2) 0.11(2) -0.040(15) -0.050(15) -0.019(14)
C6G 0.093(19) 0.09(2) 0.11(2) -0.045(15) -0.059(16) -0.013(14)
C7G 0.080(17) 0.076(18) 0.093(19) -0.006(13) -0.060(15) -0.011(13)
C8G 0.094(19) 0.075(19) 0.10(2) -0.017(15) -0.034(16) 0.016(15)
S8 0.029(3) 0.036(3) 0.044(4) -0.021(3) -0.008(3) -0.004(2)
C1H 0.040(15) 0.034(15) 0.08(2) -0.034(15) 0.005(14) -0.005(12)
C2H 0.015(11) 0.056(17) 0.07(2) -0.046(16) -0.020(12) 0.010(10)
C3H 0.045(17) 0.09(2) 0.11(3) -0.08(2) -0.038(18) 0.010(16)
C4H 0.044(14) 0.023(12) 0.041(16) -0.005(11) -0.001(12) -0.022(11)
C5H 0.19(5) 0.040(19) 0.09(3) -0.02(2) -0.08(3) -0.04(3)
C6H 0.16(4) 0.021(14) 0.05(2) -0.013(14) -0.04(2) 0.00(2)
C7H 0.040(17) 0.07(2) 0.19(4) -0.09(3) -0.07(2) 0.036(16)
C8H 0.029(14) 0.08(2) 0.07(2) -0.012(18) -0.010(14) -0.016(15)
S9 0.035(3) 0.029(3) 0.047(4) -0.014(3) -0.015(3) 0.002(3)
C1I 0.017(11) 0.049(16) 0.07(2) 0.000(15) -0.019(13) -0.002(11)
C2I 0.049(17) 0.09(3) 0.09(3) -0.06(2) -0.045(18) 0.013(17)
C3I 0.027(13) 0.056(17) 0.07(2) -0.030(16) -0.021(13) -0.004(12)
C4I 0.043(15) 0.043(16) 0.08(2) -0.033(16) -0.031(15) 0.010(13)
C5I 0.13(4) 0.05(2) 0.07(3) -0.03(2) -0.01(3) 0.01(2)
C6I 0.08(2) 0.023(13) 0.13(3) -0.007(17) -0.08(3) -0.007(14)
C7I 0.15(4) 0.07(3) 0.06(3) -0.02(2) -0.03(3) -0.03(3)
C8I 0.06(2) 0.07(2) 0.08(3) -0.04(2) -0.025(19) -0.009(18)
C2 0.12(2) 0.11(2) 0.13(2) -0.053(17) -0.053(17) -0.036(16)
C3 0.060(15) 0.069(16) 0.067(17) -0.015(13) -0.026(13) -0.011(13)
C4 0.12(2) 0.14(3) 0.14(3) -0.048(18) -0.054(18) 0.005(18)
C5 0.14(3) 0.15(3) 0.14(3) -0.054(18) -0.066(19) 0.012(18)
C6 0.054(15) 0.11(2) 0.12(2) -0.029(15) -0.052(15) -0.012(14)
C7 0.10(2) 0.12(2) 0.10(2) -0.028(15) -0.069(17) 0.002(16)
C1 0.20(5) 0.24(5) 0.23(5) -0.10(3) -0.12(4) -0.02(3)

loop_
_atom_type_symbol
_atom_type_description
_atom_type_scat_dispersion_real
_atom_type_scat_dispersion_imag
_atom_type_scat_source
C C 0.0033 0.0016 'International Tables Vol C Tables 4.2.6.8 and 6.1.1.4'
H H 0.0000 0.0000 'International Tables Vol C Tables 4.2.6.8 and 6.1.1.4'
S S 0.1246 0.1234 'International Tables Vol C Tables 4.2.6.8 and 6.1.1.4'
Au Au -2.0133 8.8022 'International Tables Vol C Tables 4.2.6.8 and 6.1.1.4'
Cd Cd -0.8075 1.2024 'International Tables Vol C Tables 4.2.6.8 and 6.1.1.4'

loop_
_geom_angle_atom_site_label_1
_geom_angle_atom_site_label_2
_geom_angle_atom_site_label_3
_geom_angle
_geom_angle_site_symmetry_1
_geom_angle_site_symmetry_3
Au4 Au1 Au4 180.0 2_557 .
Au4 Au1 Au6 64.38(3) 2_557 .
Au4 Au1 Au6 115.62(3) . .
Cd4 Au1 Cd6 115.62(3) 2_557 2_557
Au4 Au1 Au6 115.62(3) 2_557 2_557
Au4 Au1 Au6 64.38(3) . 2_557
Au6 Au1 Au6 180.0 . 2_557
Au4 Au1 Au3 119.47(3) 2_557 .
Au4 Au1 Au3 60.53(3) . .
Au6 Au1 Au3 115.84(3) . .
Au6 Au1 Au3 64.16(3) 2_557 .
Cd4 Au1 Cd3 60.53(3) 2_557 2_557
Cd6 Au1 Cd3 115.84(3) 2_557 2_557
Au4 Au1 Au3 60.53(3) 2_557 2_557
Au4 Au1 Au3 119.47(3) . 2_557
Au6 Au1 Au3 64.16(3) . 2_557
Au6 Au1 Au3 115.84(3) 2_557 2_557
Au3 Au1 Au3 180.0 . 2_557
S1 Au2 Au1 152.14(17) . .
S1 Au2 Au5 147.01(17) . 2_557
Au1 Au2 Au5 59.73(3) . 2_557
S1 Au2 Au3 130.83(15) . .
Au1 Au2 Au3 58.32(2) . .
Au5 Au2 Au3 62.64(3) 2_557 .
S1 Au2 Au7 101.03(17) . .
Au1 Au2 Au7 57.82(3) . .
Au5 Au2 Au7 110.61(4) 2_557 .
Au3 Au2 Au7 61.00(3) . .
S1 Au2 Au6 96.51(16) . .
Au1 Au2 Au6 57.47(2) . .
Au5 Au2 Au6 108.39(4) 2_557 .
Au3 Au2 Au6 106.31(4) . .
Au7 Au2 Au6 56.59(3) . .
S1 Au2 Au4 121.32(15) . 2_557
Au1 Au2 Au4 56.70(2) . 2_557
Au5 Au2 Au4 59.88(3) 2_557 2_557
Au3 Au2 Au4 107.74(4) . 2_557
Au7 Au2 Au4 104.49(4) . 2_557
Au6 Au2 Au4 58.99(3) . 2_557
S1 Au2 Au9 93.03(16) . .
Au1 Au2 Au9 113.11(3) . .
Au5 Au2 Au9 62.88(3) 2_557 .
Au3 Au2 Au9 66.83(3) . .
Au7 Au2 Au9 121.26(4) . .
Au6 Au2 Au9 170.46(4) . .
Au4 Au2 Au9 115.68(4) 2_557 .
S1 Au2 Au11 87.72(17) . 2_557
Au1 Au2 Au11 110.21(3) . 2_557
Au5 Au2 Au11 63.26(3) 2_557 2_557
Au3 Au2 Au11 120.65(4) . 2_557
Au7 Au2 Au11 166.17(4) . 2_557
Au6 Au2 Au11 112.16(4) . 2_557
Au4 Au2 Au11 61.69(3) 2_557 2_557
Au9 Au2 Au11 68.31(3) . 2_557
S1 Au2 Au8 44.68(17) . .
Au1 Au2 Au8 108.19(4) . .
Au5 Au2 Au8 167.83(4) 2_557 .
Au3 Au2 Au8 113.57(4) . .
Au7 Au2 Au8 59.72(3) . .
Au6 Au2 Au8 60.64(3) . .
Au4 Au2 Au8 113.44(4) 2_557 .
Au9 Au2 Au8 127.60(4) . .
Au11 Au2 Au8 124.23(4) 2_557 .
S2 Au3 Au1 151.55(17) . .
S2 Au3 Au4 148.76(17) . .
Au1 Au3 Au4 59.60(3) . .
S2 Au3 Au2 98.07(16) . .
Au1 Au3 Au2 58.76(3) . .
Au4 Au3 Au2 109.79(4) . .
S2 Au3 Au6 123.62(18) . 2_557
Au1 Au3 Au6 57.90(2) . 2_557
Au4 Au3 Au6 61.83(3) . 2_557
Au2 Au3 Au6 106.95(4) . 2_557
S2 Au3 Au5 96.57(18) . 2_557
Au1 Au3 Au5 57.92(3) . 2_557
Au4 Au3 Au5 110.15(4) . 2_557
Au2 Au3 Au5 57.14(3) . 2_557
Au6 Au3 Au5 60.67(3) 2_557 2_557
S2 Au3 Au7 128.20(18) . .
Au1 Au3 Au7 57.73(3) . .
Au4 Au3 Au7 60.36(3) . .
Au2 Au3 Au7 60.39(3) . .
Au6 Au3 Au7 108.03(4) 2_557 .
Au5 Au3 Au7 105.79(4) 2_557 .
S2 Au3 Au13 89.98(18) . .
Au1 Au3 Au13 113.85(4) . .
Au4 Au3 Au13 65.99(3) . .
Au2 Au3 Au13 114.67(4) . .
Au6 Au3 Au13 121.20(4) 2_557 .
Au5 Au3 Au13 170.10(4) 2_557 .
Au7 Au3 Au13 64.31(3) . .
S2 Au3 Au10 90.77(16) . .
Au1 Au3 Au10 111.58(4) . .
Au4 Au3 Au10 62.83(3) . .
Au2 Au3 Au10 170.27(4) . .
Au6 Au3 Au10 64.37(3) 2_557 .
Au5 Au3 Au10 117.96(4) 2_557 .
Au7 Au3 Au10 116.74(4) . .
Au13 Au3 Au10 69.17(3) . .
S2 Au3 Au9 44.10(16) . .
Au1 Au3 Au9 107.52(3) . .
Au4 Au3 Au9 167.12(4) . .
Au2 Au3 Au9 59.52(3) . .
Au6 Au3 Au9 112.51(4) 2_557 .
Au5 Au3 Au9 58.73(3) 2_557 .
Au7 Au3 Au9 114.24(4) . .
Au13 Au3 Au9 123.75(4) . .
Au10 Au3 Au9 126.78(4) . .
S3 Au4 Au1 153.74(17) . .
S3 Au4 Au3 142.73(18) . .
Au1 Au4 Au3 59.88(3) . .
S3 Au4 Au7 135.44(17) . .
Au1 Au4 Au7 58.67(2) . .
Au3 Au4 Au7 62.92(3) . .
S3 Au4 Au5 105.69(18) . .
Au1 Au4 Au5 58.66(3) . .
Au3 Au4 Au5 110.86(4) . .
Au7 Au4 Au5 60.20(3) . .
S3 Au4 Au6 114.74(17) . 2_557
Au1 Au4 Au6 57.91(2) . 2_557
Au3 Au4 Au6 61.65(3) . 2_557
Au7 Au4 Au6 109.83(4) . 2_557
Au5 Au4 Au6 106.07(4) . 2_557
S3 Au4 Au2 96.64(17) . 2_557
Au1 Au4 Au2 57.36(2) . 2_557
Au3 Au4 Au2 109.29(4) . 2_557
Au7 Au4 Au2 105.53(4) . 2_557
Au5 Au4 Au2 56.43(3) . 2_557
Au6 Au4 Au2 59.63(3) 2_557 2_557
S3 Au4 Au10 80.60(18) . .
Au1 Au4 Au10 112.85(4) . .
Au3 Au4 Au10 64.13(3) . .
Au7 Au4 Au10 120.10(4) . .
Au5 Au4 Au10 170.70(4) . .
Au6 Au4 Au10 64.76(3) 2_557 .
Au2 Au4 Au10 116.68(4) 2_557 .
S3 Au4 Au11 45.85(17) . .
Au1 Au4 Au11 110.64(3) . .
Au3 Au4 Au11 170.31(4) . .
Au7 Au4 Au11 114.99(4) . .
Au5 Au4 Au11 62.14(3) . .
Au6 Au4 Au11 112.57(4) 2_557 .
Au2 Au4 Au11 61.55(3) 2_557 .
Au10 Au4 Au11 121.73(4) . .
S3 Au4 Au13 94.86(17) . .
Au1 Au4 Au13 110.93(3) . .
Au3 Au4 Au13 62.11(3) . .
Au7 Au4 Au13 63.69(3) . .
Au5 Au4 Au13 117.21(4) . .
Au6 Au4 Au13 117.63(4) 2_557 .
Au2 Au4 Au13 168.10(4) 2_557 .
Au10 Au4 Au13 68.26(3) . .
Au11 Au4 Au13 126.40(4) . .
S4 Au5 Au1 152.69(18) . .
S4 Au5 Au2 142.41(19) . 2_557
Au1 Au5 Au2 59.74(3) . 2_557
S4 Au5 Au4 137.6(2) . .
Au1 Au5 Au4 57.98(3) . .
Au2 Au5 Au4 63.68(3) 2_557 .
S4 Au5 Au7 106.4(2) . .
Au1 Au5 Au7 58.27(3) . .
Au2 Au5 Au7 110.90(4) 2_557 .
Au4 Au5 Au7 59.67(3) . .
S4 Au5 Au3 113.6(2) . 2_557
Au1 Au5 Au3 57.52(3) . 2_557
Au2 Au5 Au3 60.22(3) 2_557 2_557
Au4 Au5 Au3 108.77(4) . 2_557
Au7 Au5 Au3 105.63(4) . 2_557
S4 Au5 Au6 95.58(18) . .
Au1 Au5 Au6 57.26(3) . .
Au2 Au5 Au6 108.29(4) 2_557 .
Au4 Au5 Au6 105.10(4) . .
Au7 Au5 Au6 56.78(3) . .
Au3 Au5 Au6 59.26(3) 2_557 .
S4 Au5 Au9 80.1(2) . 2_557
Au1 Au5 Au9 113.42(4) . 2_557
Au2 Au5 Au9 63.24(3) 2_557 2_557
Au4 Au5 Au9 119.25(4) . 2_557
Au7 Au5 Au9 171.37(4) . 2_557
Au3 Au5 Au9 66.17(3) 2_557 2_557
Au6 Au5 Au9 117.76(4) . 2_557
S4 Au5 Au11 96.04(19) . .
Au1 Au5 Au11 110.85(4) . .
Au2 Au5 Au11 64.06(3) 2_557 .
Au4 Au5 Au11 63.05(3) . .
Au7 Au5 Au11 115.33(4) . .
Au3 Au5 Au11 119.20(4) 2_557 .
Au6 Au5 Au11 167.59(4) . .
Au9 Au5 Au11 68.71(3) 2_557 .
S4 Au5 Au12 46.22(18) . .
Au1 Au5 Au12 109.90(3) . .
Au2 Au5 Au12 169.00(4) 2_557 .
Au4 Au5 Au12 115.28(4) . .
Au7 Au5 Au12 62.25(3) . .
Au3 Au5 Au12 111.99(4) 2_557 .
Au6 Au5 Au12 60.92(3) . .
Au9 Au5 Au12 122.40(4) 2_557 .
Au11 Au5 Au12 126.08(4) . .
S5 Au6 Au1 153.23(17) 2_557 .
S5 Au6 Au7 146.50(17) 2_557 .
Au1 Au6 Au7 59.74(3) . .
S5 Au6 Au3 101.68(17) 2_557 2_557
Au1 Au6 Au3 57.95(2) . 2_557
Au7 Au6 Au3 109.19(4) . 2_557
S5 Au6 Au4 97.32(18) 2_557 2_557
Au1 Au6 Au4 57.71(2) . 2_557
Au7 Au6 Au4 110.26(4) . 2_557
Au3 Au6 Au4 56.53(3) 2_557 2_557
S5 Au6 Au2 121.6(2) 2_557 .
Au1 Au6 Au2 57.94(2) . .
Au7 Au6 Au2 61.44(3) . .
Au3 Au6 Au2 106.61(4) 2_557 .
Au4 Au6 Au2 61.38(3) 2_557 .
S5 Au6 Au5 130.6(2) 2_557 .
Au1 Au6 Au5 57.71(3) . .
Au7 Au6 Au5 60.36(3) . .
Au3 Au6 Au5 60.06(3) 2_557 .
Au4 Au6 Au5 105.44(4) 2_557 .
Au2 Au6 Au5 107.79(4) . .
S5 Au6 Au12 92.00(18) 2_557 .
Au1 Au6 Au12 111.59(3) . .
Au7 Au6 Au12 63.97(3) . .
Au3 Au6 Au12 113.96(4) 2_557 .
Au4 Au6 Au12 167.86(4) 2_557 .
Au2 Au6 Au12 119.61(4) . .
Au5 Au6 Au12 62.45(3) . .
S5 Au6 Au8 88.13(17) 2_557 .
Au1 Au6 Au8 111.41(3) . .
Au7 Au6 Au8 62.40(3) . .
Au3 Au6 Au8 169.33(4) 2_557 .
Au4 Au6 Au8 118.54(4) 2_557 .
Au2 Au6 Au8 64.07(3) . .
Au5 Au6 Au8 116.34(4) . .
Au12 Au6 Au8 69.35(3) . .
S5 Au6 Au10 45.08(16) 2_557 2_557
Au1 Au6 Au10 108.65(3) . 2_557
Au7 Au6 Au10 168.39(4) . 2_557
Au3 Au6 Au10 60.78(3) 2_557 2_557
Au4 Au6 Au10 59.97(3) 2_557 2_557
Au2 Au6 Au10 114.05(4) . 2_557
Au5 Au6 Au10 114.29(4) . 2_557
Au12 Au6 Au10 124.21(4) . 2_557
Au8 Au6 Au10 126.71(4) . 2_557
S6 Au7 Au1 154.10(16) . .
S6 Au7 Au6 144.61(15) . .
Au1 Au7 Au6 59.48(3) . .
S6 Au7 Au4 103.81(15) . .
Au1 Au7 Au4 58.21(3) . .
Au6 Au7 Au4 110.30(4) . .
S6 Au7 Au5 132.22(16) . .
Au1 Au7 Au5 58.49(3) . .
Au6 Au7 Au5 62.86(3) . .
Au4 Au7 Au5 60.13(3) . .
S6 Au7 Au2 117.68(16) . .
Au1 Au7 Au2 58.05(3) . .
Au6 Au7 Au2 61.97(3) . .
Au4 Au7 Au2 105.36(4) . .
Au5 Au7 Au2 110.08(4) . .
S6 Au7 Au3 97.55(16) . .
Au1 Au7 Au3 57.53(3) . .
Au6 Au7 Au3 108.70(4) . .
Au4 Au7 Au3 56.73(3) . .
Au5 Au7 Au3 105.86(4) . .
Au2 Au7 Au3 58.61(3) . .
S6 Au7 Au8 83.30(15) . .
Au1 Au7 Au8 112.66(4) . .
Au6 Au7 Au8 64.19(3) . .
Au4 Au7 Au8 170.04(4) . .
Au5 Au7 Au8 120.08(4) . .
Au2 Au7 Au8 64.85(3) . .
Au3 Au7 Au8 115.96(4) . .
S6 Au7 Au12 93.87(16) . .
Au1 Au7 Au12 110.55(4) . .
Au6 Au7 Au12 62.92(3) . .
Au4 Au7 Au12 116.19(4) . .
Au5 Au7 Au12 62.83(3) . .
Au2 Au7 Au12 119.14(4) . .
Au3 Au7 Au12 167.79(4) . .
Au8 Au7 Au12 69.60(3) . .
S6 Au7 Au13 44.79(15) . .
Au1 Au7 Au13 110.19(3) . .
Au6 Au7 Au13 168.86(4) . .
Au4 Au7 Au13 63.23(3) . .
Au5 Au7 Au13 116.73(4) . .
Au2 Au7 Au13 109.84(4) . .
Au3 Au7 Au13 60.27(3) . .
Au8 Au7 Au13 120.65(4) . .
Au12 Au7 Au13 127.64(4) . .
S1 Au8 S7 174.4(2) . .
S1 Au8 Au7 98.99(15) . .
S7 Au8 Au7 86.22(17) . .
S1 Au8 Au6 93.63(15) . .
S7 Au8 Au6 91.21(17) . .
Au7 Au8 Au6 53.41(3) . .
S1 Au8 Au2 46.89(15) . .
S7 Au8 Au2 138.74(17) . .
Au7 Au8 Au2 55.42(3) . .
Au6 Au8 Au2 55.29(3) . .
S2 Au9 S8 172.8(2) . .
S2 Au9 Cd5 94.58(16) . 2_557
S8 Au9 Cd5 88.78(16) . 2_557
S2 Au9 Au5 94.58(16) . 2_557
S8 Au9 Au5 88.78(16) . 2_557
S2 Au9 Au2 94.00(17) . .
S8 Au9 Au2 93.13(17) . .
Au5 Au9 Au2 53.88(3) 2_557 .
S2 Au9 Au3 45.61(16) . .
S8 Au9 Au3 140.18(16) . .
Au5 Au9 Au3 55.10(3) 2_557 .
Au2 Au9 Au3 53.65(3) . .
S9 Au10 S5 171.8(2) . .
S9 Au10 Au4 91.76(17) . .
S5 Au10 Au4 94.96(17) . .
S9 Au10 Au3 89.76(15) . .
S5 Au10 Au3 98.10(15) . .
Au4 Au10 Au3 53.05(3) . .
S9 Au10 Cd6 140.98(16) . 2_557
S5 Au10 Cd6 47.23(15) . 2_557
S9 Au10 Au6 140.98(16) . 2_557
S5 Au10 Au6 47.23(15) . 2_557
Au4 Au10 Au6 55.27(3) . 2_557
Au3 Au10 Au6 54.86(3) . 2_557
S8 Au11 S3 171.8(2) 2_557 .
S8 Au11 Au5 87.83(16) 2_557 .
S3 Au11 Au5 100.33(16) . .
S8 Au11 Cd2 91.84(16) 2_557 2_557
S3 Au11 Cd2 93.98(16) . 2_557
S8 Au11 Au2 91.84(16) 2_557 2_557
S3 Au11 Au2 93.98(16) . 2_557
Au5 Au11 Au2 52.68(3) . 2_557
S8 Au11 Au4 140.46(16) 2_557 .
S3 Au11 Au4 47.66(15) . .
Au5 Au11 Au4 54.81(3) . .
Au2 Au11 Au4 56.76(3) 2_557 .
S7 Au12 S4 173.6(2) . .
S7 Au12 Au6 92.02(18) . .
S4 Au12 Au6 93.30(19) . .
S7 Au12 Au7 85.11(17) . .
S4 Au12 Au7 100.97(18) . .
Au6 Au12 Au7 53.11(3) . .
S7 Au12 Au5 138.46(18) . .
S4 Au12 Au5 47.95(17) . .
Au6 Au12 Au5 56.63(3) . .
Au7 Au12 Au5 54.92(3) . .
S9 Au13 S6 174.7(2) . .
S9 Au13 Au3 90.01(17) . .
S6 Au13 Au3 94.91(15) . .
S9 Au13 Au4 88.49(16) . .
S6 Au13 Au4 96.10(15) . .
Au3 Au13 Au4 51.90(3) . .
S9 Au13 Au7 138.44(16) . .
S6 Au13 Au7 46.80(15) . .
Au3 Au13 Au7 55.42(3) . .
Au4 Au13 Au7 53.08(3) . .
C1A S1 Au8 108.2(11) . .
C1A S1 Au2 109.8(10) . .
Au8 S1 Au2 88.4(2) . .
C2A C1A S1 116(2) . .
C1A C2A C3A 105(2) . .
C4A C3A C8A 113(3) . .
C4A C3A C2A 119(3) . .
C8A C3A C2A 127(3) . .
C5A C4A C3A 126(3) . .
C6A C5A C4A 104(3) . .
C5A C6A C7A 138(4) . .
C8A C7A C6A 106(3) . .
C7A C8A C3A 125(3) . .
C1B S2 Au9 101.4(10) . .
C1B S2 Au3 102.5(8) . .
Au9 S2 Au3 90.3(2) . .
C2B C1B S2 113.5(19) . .
C3B C2B C1B 110.0(19) . .
C4B C3B C8B 120.0 . .
C4B C3B C2B 118.0(16) . .
C8B C3B C2B 122.0(16) . .
C3B C4B C5B 120.0 . .
C4B C5B C6B 120.0 . .
C7B C6B C5B 120.0 . .
C6B C7B C8B 120.0 . .
C7B C8B C3B 120.0 . .
C1C S3 Au11 105.4(9) . .
C1C S3 Au4 109.6(9) . .
Au11 S3 Au4 86.5(2) . .
C2C C1C S3 108.1(18) . .
C3C C2C C1C 112(3) . .
C4C C3C C8C 115(4) . .
C4C C3C C2C 117(3) . .
C8C C3C C2C 128(4) . .
C5C C4C C3C 125(4) . .
C4C C5C C6C 119(3) . .
C5C C6C C7C 115(3) . .
C8C C7C C6C 124(4) . .
C7C C8C C3C 121(4) . .
C1D S4 Au12 117.0(13) . .
C1D S4 Au5 120.0(14) . .
Au12 S4 Au5 85.8(2) . .
C2D C1D S4 117(2) . .
C1D C2D C3D 107.5(18) . .
C4D C3D C8D 120.0 . .
C4D C3D C2D 122.2(16) . .
C8D C3D C2D 116.6(15) . .
C3D C4D C5D 120.0 . .
C4D C5D C6D 120.0 . .
C7D C6D C5D 120.0 . .
C6D C7D C8D 120.0 . .
C7D C8D C3D 120.0 . .
C1E S5 Au10 105.0(12) . .
C1E S5 Cd6 101.2(13) . 2_557
Au10 S5 Cd6 87.7(2) . 2_557
C1E S5 Au6 101.2(13) . 2_557
Au10 S5 Au6 87.7(2) . 2_557
C2E C1E S5 117(3) . .
C3E C2E C1E 113(3) . .
C4E C3E C8E 114(4) . .
C4E C3E C2E 112(3) . .
C8E C3E C2E 134(3) . .
C3E C4E C5E 132(5) . .
C6E C5E C4E 106(5) . .
C7E C6E C5E 131(5) . .
C6E C7E C8E 107(5) . .
C3E C8E C7E 127(4) . .
C1F S6 Au13 103.6(10) . .
C1F S6 Au7 107.4(10) . .
Au13 S6 Au7 88.4(2) . .
C2F C1F S6 112(2) . .
C1F C2F C3F 108(3) . .
C4F C3F C8F 120.0 . .
C4F C3F C2F 122(2) . .
C8F C3F C2F 118(2) . .
C3F C4F C5F 120.0 . .
C6F C5F C4F 120.0 . .
C7F C6F C5F 120.0 . .
C8F C7F C6F 120.0 . .
C7F C8F C3F 120.0 . .
C1G S7 Au12 103.2(10) . .
C1G S7 Au8 106.9(9) . .
Au12 S7 Au8 102.9(3) . .
C2G C1G S7 106(2) . .
C3G C2G C1G 106(3) . .
C8G C3G C4G 116(3) . .
C8G C3G C2G 124(3) . .
C4G C3G C2G 120(3) . .
C3G C4G C5G 121(3) . .
C6G C5G C4G 118(4) . .
C7G C6G C5G 116(4) . .
C6G C7G C8G 128(4) . .
C3G C8G C7G 120(4) . .
C1H S8 Au11 102.0(9) . 2_557
C1H S8 Au9 107.1(9) . .
Au11 S8 Au9 100.6(2) 2_557 .
C2H C1H S8 114(2) . .
C3H C2H C1H 114(2) . .
C8H C3H C2H 125(3) . .
C8H C3H C4H 114(3) . .
C2H C3H C4H 120(2) . .
C5H C4H C3H 118(3) . .
C6H C5H C4H 124(3) . .
C7H C6H C5H 116(3) . .
C6H C7H C8H 123(3) . .
C3H C8H C7H 123(3) . .
C1I S9 Au13 106.5(8) . .
C1I S9 Au10 107.7(8) . .
Au13 S9 Au10 102.0(2) . .
C2I C1I S9 112(2) . .
C1I C2I C3I 114(2) . .
C4I C3I C8I 124(3) . .
C4I C3I C2I 124(3) . .
C8I C3I C2I 111(2) . .
C3I C4I C5I 119(3) . .
C4I C5I C6I 117(3) . .
C7I C6I C5I 123(3) . .
C8I C7I C6I 116(3) . .
C7I C8I C3I 119(3) . .
C3 C2 C7 120.0 . .
C3 C2 C1 116(4) . .
C7 C2 C1 121(3) . .
C4 C3 C2 120.0 . .
C3 C4 C5 120.0 . .
C6 C5 C4 120.0 . .
C5 C6 C7 120.0 . .
C6 C7 C2 120.0 . .

loop_
_geom_bond_atom_site_label_1
_geom_bond_atom_site_label_2
_geom_bond_distance
_geom_bond_site_symmetry_2
Au1 Cd4 2.7764(9) 2_557
Au1 Au4 2.7764(9) 2_557
Au1 Au4 2.7764(9) .
Au1 Au6 2.7827(9) .
Au1 Cd6 2.7827(9) 2_557
Au1 Au6 2.7827(9) 2_557
Au1 Au3 2.7842(9) .
Au1 Cd3 2.7843(9) 2_557
Au1 Au3 2.7843(9) 2_557
Au2 S1 2.382(6) .
Au2 Au5 2.8192(13) 2_557
Au2 Au3 2.9129(13) .
Au2 Au7 2.9664(14) .
Au2 Au6 2.9810(14) .
Au2 Au4 3.0330(13) 2_557
Au2 Au9 3.1165(14) .
Au2 Au11 3.1881(14) 2_557
Au2 Au8 3.2613(14) .
Au3 S2 2.376(6) .
Au3 Au4 2.8024(14) .
Au3 Au6 2.9566(13) 2_557
Au3 Au5 2.9808(14) 2_557
Au3 Au7 2.9844(14) .
Au3 Au13 3.1477(14) .
Au3 Au10 3.1553(13) .
Au3 Au9 3.3247(14) .
Au4 S3 2.364(6) .
Au4 Au7 2.9133(13) .
Au4 Au5 2.9269(13) .
Au4 Au6 2.9615(14) 2_557
Au4 Au2 3.0329(13) 2_557
Au4 Au10 3.1199(14) .
Au4 Au11 3.1925(14) .
Au4 Au13 3.2533(13) .
Au5 S4 2.371(7) .
Au5 Au2 2.8192(13) 2_557
Au5 Au7 2.9290(14) .
Au5 Au3 2.9808(13) 2_557
Au5 Au6 2.9989(13) .
Au5 Au9 3.1065(13) 2_557
Au5 Au11 3.1661(13) .
Au5 Au12 3.1839(13) .
Au6 S5 2.395(6) 2_557
Au6 Au7 2.8191(13) .
Au6 Au3 2.9566(13) 2_557
Au6 Au4 2.9615(14) 2_557
Au6 Au12 3.1386(14) .
Au6 Au8 3.1606(13) .
Au6 Au10 3.2597(13) 2_557
Au7 S6 2.382(6) .
Au7 Au8 3.1114(13) .
Au7 Au12 3.1673(14) .
Au7 Au13 3.2666(13) .
Au8 S1 2.294(7) .
Au8 S7 2.297(7) .
Au9 S2 2.314(7) .
Au9 S8 2.314(6) .
Au9 Cd5 3.1065(13) 2_557
Au9 Au5 3.1065(13) 2_557
Au10 S9 2.303(6) .
Au10 S5 2.310(7) .
Au10 Cd6 3.2597(13) 2_557
Au10 Au6 3.2597(13) 2_557
Au11 S8 2.285(6) 2_557
Au11 S3 2.295(7) .
Au11 Cd2 3.1881(14) 2_557
Au11 Au2 3.1881(14) 2_557
Au12 S7 2.284(7) .
Au12 S4 2.305(8) .
Au13 S9 2.300(6) .
Au13 S6 2.302(6) .
S1 C1A 1.90(3) .
C1A C2A 1.42(4) .
C2A C3A 1.493(10) .
C3A C4A 1.39(4) .
C3A C8A 1.42(4) .
C4A C5A 1.384(19) .
C5A C6A 1.36(5) .
C6A C7A 1.388(19) .
C7A C8A 1.38(4) .
S2 C1B 1.834(17) .
C1B C2B 1.542(18) .
C2B C3B 1.493(9) .
C3B C4B 1.3900 .
C3B C8B 1.3900 .
C4B C5B 1.3900 .
C5B C6B 1.3900 .
C6B C7B 1.3900 .
C7B C8B 1.3900 .
S3 C1C 1.82(3) .
C1C C2C 1.55(3) .
C2C C3C 1.48(5) .
C3C C4C 1.37(5) .
C3C C8C 1.38(5) .
C4C C5C 1.36(5) .
C5C C6C 1.387(19) .
C6C C7C 1.406(19) .
C7C C8C 1.35(5) .
S4 C1D 1.779(18) .
C1D C2D 1.508(19) .
C2D C3D 1.518(9) .
C3D C4D 1.3900 .
C3D C8D 1.3900 .
C4D C5D 1.3900 .
C5D C6D 1.3900 .
C6D C7D 1.3900 .
C7D C8D 1.3900 .
S5 C1E 1.82(4) .
S5 Cd6 2.395(6) 2_557
S5 Au6 2.395(6) 2_557
C1E C2E 1.489(19) .
C2E C3E 1.478(19) .
C3E C4E 1.27(6) .
C3E C8E 1.365(19) .
C4E C5E 1.41(2) .
C5E C6E 1.40(2) .
C6E C7E 1.39(2) .
C7E C8E 1.42(7) .
S6 C1F 1.84(3) .
C1F C2F 1.45(4) .
C2F C3F 1.528(18) .
C3F C4F 1.3900 .
C3F C8F 1.3900 .
C4F C5F 1.3900 .
C5F C6F 1.3900 .
C6F C7F 1.3900 .
C7F C8F 1.3900 .
S7 C1G 1.92(4) .
C1G C2G 1.54(4) .
C2G C3G 1.516(19) .
C3G C8G 1.37(5) .
C3G C4G 1.397(19) .
C4G C5G 1.48(5) .
C5G C6G 1.407(19) .
C6G C7G 1.29(5) .
C7G C8G 1.391(19) .
S8 C1H 1.80(3) .
S8 Au11 2.285(6) 2_557
C1H C2H 1.542(18) .
C2H C3H 1.41(4) .
C3H C8H 1.35(4) .
C3H C4H 1.47(4) .
C4H C5H 1.40(4) .
C5H C6H 1.380(19) .
C6H C7H 1.33(5) .
C7H C8H 1.414(19) .
S9 C1I 1.86(3) .
C1I C2I 1.496(18) .
C2I C3I 1.57(4) .
C3I C4I 1.32(4) .
C3I C8I 1.40(4) .
C4I C5I 1.38(5) .
C5I C6I 1.42(5) .
C6I C7I 1.397(19) .
C7I C8I 1.391(19) .
C2 C3 1.3900 .
C2 C7 1.3900 .
C2 C1 1.50(2) .
C3 C4 1.3900 .
C4 C5 1.3900 .
C5 C6 1.3900 .
C6 C7 1.3900 .
